data_4308594
loop_
_publ_author_name
'Melissa L. Golden'
'Curtis M. Whaley'
'Marilyn V. Rampersad'
'Joseph H. Reibenspies'
'Robert D. Hancock'
'Marcetta Y. Darensbourg'

_publ_section_title
;
N2S2Ni Metallodithiolate Complexes as Ligands: Structural and Aqueous
Solution Quantitative Studies of the Ability of Metal Ions to Form
M-S-Ni Bridges to Mercapto Groups Coordinated to Nickel(II).
Implications for Acetyl Coenzyme A Synthase
;
_journal_name_full 'Inorganic Chemistry'
_journal_page_first 875
_journal_page_last 883
_journal_paper_doi 10.1021/ic0489701
_journal_volume 44
_journal_year 2005
_chemical_formula_sum 'C32 H64 Br2 Cl10 Cu2 N6 Ni3 S6'
_chemical_formula_weight 1542.78
_chemical_name_systematic
; 
 ? 
;
_space_group_IT_number 14
_symmetry_cell_setting monoclinic
_symmetry_space_group_name_Hall '-P 2ybc'
_symmetry_space_group_name_H-M 'P 1 21/c 1'
_atom_sites_solution_hydrogens geom
_atom_sites_solution_primary direct
_atom_sites_solution_secondary difmap
_audit_creation_method SHELXL-97
_cell_angle_alpha 90.00
_cell_angle_beta 102.971(4)
_cell_angle_gamma 90.00
_cell_formula_units_Z 4
_cell_length_a 15.0126(10)
_cell_length_b 15.1206(11)
_cell_length_c 25.0679(17)
_cell_measurement_reflns_used 5953
_cell_measurement_temperature 110(2)
_cell_measurement_theta_max 58.51
_cell_measurement_theta_min 3.02
_cell_volume 5545.2(7)
_computing_cell_refinement 'Bruker FRODO'
_computing_data_collection 'Bruker FRODO'
_computing_data_reduction 'Bruker SAINT'
_computing_molecular_graphics 'Bruker SHELXTL'
_computing_publication_material 'Bruker SHELXTL'
_computing_structure_refinement 'SHELXL-97 (Sheldrick, 1997)'
_computing_structure_solution 'SHELXS-97 (Sheldrick, 1990)'
_diffrn_ambient_temperature 110(2)
_diffrn_measured_fraction_theta_full 0.996
_diffrn_measured_fraction_theta_max 0.996
_diffrn_measurement_device_type 'multi-wire area detector'
_diffrn_measurement_method 'phi and omega scans'
_diffrn_radiation_monochromator graphite
_diffrn_radiation_source 'normal-focus sealed tube'
_diffrn_radiation_type CuK\a
_diffrn_radiation_wavelength 1.54178
_diffrn_reflns_av_R_equivalents 0.0797
_diffrn_reflns_av_sigmaI/netI 0.0847
_diffrn_reflns_limit_h_max 16
_diffrn_reflns_limit_h_min -16
_diffrn_reflns_limit_k_max 16
_diffrn_reflns_limit_k_min -16
_diffrn_reflns_limit_l_max 27
_diffrn_reflns_limit_l_min -27
_diffrn_reflns_number 28625
_diffrn_reflns_theta_full 58.92
_diffrn_reflns_theta_max 58.92
_diffrn_reflns_theta_min 3.44
_exptl_absorpt_coefficient_mu 10.459
_exptl_absorpt_correction_T_max 0.9026
_exptl_absorpt_correction_T_min 0.1455
_exptl_absorpt_correction_type multi-scan
_exptl_absorpt_process_details SADABS
_exptl_crystal_colour RED
_exptl_crystal_density_diffrn 1.848
_exptl_crystal_density_meas 0
_exptl_crystal_density_method 'not measured'
_exptl_crystal_description PLATE
_exptl_crystal_F_000 3104
_exptl_crystal_size_max 0.30
_exptl_crystal_size_mid 0.10
_exptl_crystal_size_min 0.01
_refine_diff_density_max 0.996
_refine_diff_density_min -0.927
_refine_diff_density_rms 0.149
_refine_ls_extinction_method none
_refine_ls_goodness_of_fit_ref 1.051
_refine_ls_hydrogen_treatment mixed
_refine_ls_matrix_type full
_refine_ls_number_parameters 550
_refine_ls_number_reflns 7943
_refine_ls_number_restraints 0
_refine_ls_restrained_S_all 1.051
_refine_ls_R_factor_all 0.0682
_refine_ls_R_factor_gt 0.0438
_refine_ls_shift/su_max 0.005
_refine_ls_shift/su_mean 0.001
_refine_ls_structure_factor_coef Fsqd
_refine_ls_weighting_details 'calc w=1/[\s^2^(Fo^2^)+(0.0400P)^2^+0.0000P] where P=(Fo^2^+2Fc^2^)/3'
_refine_ls_weighting_scheme calc
_refine_ls_wR_factor_gt 0.0953
_refine_ls_wR_factor_ref 0.1055
_reflns_number_gt 5383
_reflns_number_total 7943
_reflns_threshold_expression >2sigma(I)
_cod_data_source_file ic0489701si20040730_101011_1.cif
_cod_data_source_block 433_br
_cod_depositor_comments
;
The following automatic conversions were performed:
'_symmetry_cell_setting' value 'Monoclinic' changed to 'monoclinic'
according to '/home/saulius/struct/CIF-dictionaries/cif_core.dic'
dictionary named 'cif_core.dic' version 2.4.1 from
2010-06-29.

'_exptl_absorpt_correction_type' value 'MULTI-SCAN' changed
to 'multi-scan' according to
'/home/saulius/struct/CIF-dictionaries/cif_core.dic' dictionary named
'cif_core.dic' version 2.4.1 from 2010-06-29.

Automatic conversion script
Id: cif_fix_enum 1527 2010-12-29 10:47:43Z saulius 
;
_cod_database_code 4308594

loop_
_symmetry_equiv_pos_as_xyz
'x, y, z'
'-x, y+1/2, -z+1/2'
'-x, -y, -z'
'x, -y-1/2, z-1/2'

loop_
_atom_site_label
_atom_site_type_symbol
_atom_site_fract_x
_atom_site_fract_y
_atom_site_fract_z
_atom_site_U_iso_or_equiv
_atom_site_adp_type
_atom_site_occupancy
_atom_site_symmetry_multiplicity
_atom_site_calc_flag
_atom_site_refinement_flags
_atom_site_disorder_assembly
_atom_site_disorder_group
Br1 Br 0.34780(5) 0.39341(5) 0.22293(3) 0.02594(19) Uani 1 1 d . . .
Br2 Br 0.09667(5) 0.24736(5) 0.01595(3) 0.02482(18) Uani 1 1 d . . .
Cu1 Cu 0.23744(6) 0.51399(7) 0.24803(4) 0.0222(2) Uani 1 1 d . . .
Cu2 Cu 0.09582(6) 0.67353(6) 0.27387(4) 0.0207(2) Uani 1 1 d . . .
Ni1 Ni 0.26669(7) 0.73515(7) 0.22201(4) 0.0196(3) Uani 1 1 d . . .
Ni2 Ni 0.21441(7) 0.53796(7) 0.37241(4) 0.0170(3) Uani 1 1 d . . .
Ni3 Ni 0.02061(7) 0.50743(7) 0.18437(4) 0.0169(3) Uani 1 1 d . . .
Cl1 Cl 0.30283(16) 0.46933(15) 0.02839(8) 0.0556(6) Uani 1 1 d . . .
Cl2 Cl 0.38843(19) 0.29575(18) 0.04671(12) 0.0739(8) Uani 1 1 d . . .
Cl3 Cl 0.79613(14) 0.61797(13) 0.31706(8) 0.0426(5) Uani 1 1 d . . .
Cl4 Cl 0.63223(13) 0.60214(13) 0.36140(8) 0.0401(5) Uani 1 1 d . . .
Cl5 Cl 0.56551(17) 0.33991(17) 0.47613(10) 0.0677(7) Uani 1 1 d . . .
Cl6 Cl 0.63080(16) 0.17938(16) 0.53464(10) 0.0605(7) Uani 1 1 d . . .
Cl7 Cl 0.3648(2) 0.1601(2) 0.3640(3) 0.175(3) Uani 1 1 d . . .
Cl8 Cl 0.4505(2) 0.0013(2) 0.40415(15) 0.1056(12) Uani 1 1 d . . .
Cl9 Cl 0.19119(14) 0.76223(14) 0.53060(7) 0.0425(5) Uani 1 1 d . . .
Cl10 Cl 0.17540(14) 0.60036(13) 0.59132(7) 0.0399(5) Uani 1 1 d . . .
S1 S 0.22564(12) 0.61562(12) 0.17532(6) 0.0239(4) Uani 1 1 d . . .
S2 S 0.12860(11) 0.78084(11) 0.21931(6) 0.0204(4) Uani 1 1 d . . .
S3 S 0.32085(11) 0.57592(11) 0.33104(6) 0.0201(4) Uani 1 1 d . . .
S4 S 0.14892(11) 0.66696(11) 0.36475(6) 0.0181(4) Uani 1 1 d . . .
S5 S 0.10578(11) 0.43283(11) 0.25028(6) 0.0185(4) Uani 1 1 d . . .
S6 S -0.03251(11) 0.59563(11) 0.23822(6) 0.0195(4) Uani 1 1 d . . .
N1 N 0.3928(4) 0.7179(4) 0.2183(2) 0.0325(16) Uani 1 1 d . . .
N2 N 0.3164(4) 0.8361(4) 0.2651(2) 0.0225(13) Uani 1 1 d . . .
N3 N 0.2756(4) 0.4281(4) 0.3973(2) 0.0229(14) Uani 1 1 d . . .
N4 N 0.1230(4) 0.4918(3) 0.4069(2) 0.0193(13) Uani 1 1 d . . .
N5 N 0.0424(4) 0.4245(3) 0.1296(2) 0.0174(12) Uani 1 1 d . . .
N6 N -0.0464(4) 0.5697(4) 0.1209(2) 0.0217(13) Uani 1 1 d . . .
C1 C 0.3339(5) 0.5984(5) 0.1539(3) 0.037(2) Uani 1 1 d . . .
H1A H 0.3410 0.5351 0.1455 0.044 Uiso 1 1 calc R . .
H1B H 0.3344 0.6335 0.1206 0.044 Uiso 1 1 calc R . .
C2 C 0.4102(5) 0.6270(5) 0.1999(3) 0.035(2) Uani 1 1 d . . .
H2A H 0.4157 0.5852 0.2309 0.042 Uiso 1 1 calc R . .
H2B H 0.4684 0.6263 0.1876 0.042 Uiso 1 1 calc R . .
C3 C 0.4522(5) 0.7369(5) 0.2729(3) 0.034(2) Uani 1 1 d . . .
H3A H 0.5123 0.7589 0.2687 0.041 Uiso 1 1 calc R . .
H3B H 0.4622 0.6821 0.2951 0.041 Uiso 1 1 calc R . .
C4 C 0.4055(5) 0.8071(5) 0.3018(3) 0.037(2) Uani 1 1 d . . .
H4A H 0.3938 0.7823 0.3361 0.044 Uiso 1 1 calc R . .
H4B H 0.4464 0.8589 0.3113 0.044 Uiso 1 1 calc R . .
C5 C 0.4072(5) 0.7844(5) 0.1766(3) 0.036(2) Uani 1 1 d . . .
H5A H 0.3571 0.7791 0.1436 0.043 Uiso 1 1 calc R . .
H5B H 0.4653 0.7711 0.1659 0.043 Uiso 1 1 calc R . .
C6 C 0.4103(5) 0.8785(5) 0.1978(3) 0.036(2) Uani 1 1 d . . .
H6A H 0.4084 0.9190 0.1666 0.044 Uiso 1 1 calc R . .
H6B H 0.4698 0.8875 0.2238 0.044 Uiso 1 1 calc R . .
C7 C 0.3349(5) 0.9057(5) 0.2263(3) 0.0265(17) Uani 1 1 d . . .
H7A H 0.3529 0.9613 0.2468 0.032 Uiso 1 1 calc R . .
H7B H 0.2782 0.9174 0.1983 0.032 Uiso 1 1 calc R . .
C8 C 0.2518(5) 0.8707(5) 0.2971(3) 0.0327(19) Uani 1 1 d . . .
H8A H 0.2737 0.9285 0.3136 0.039 Uiso 1 1 calc R . .
H8B H 0.2481 0.8291 0.3271 0.039 Uiso 1 1 calc R . .
C9 C 0.1597(5) 0.8814(5) 0.2600(3) 0.0284(18) Uani 1 1 d . . .
H9A H 0.1603 0.9324 0.2354 0.034 Uiso 1 1 calc R . .
H9B H 0.1138 0.8931 0.2820 0.034 Uiso 1 1 calc R . .
C10 C 0.4023(5) 0.4898(5) 0.3614(3) 0.0274(17) Uani 1 1 d . . .
H10A H 0.4446 0.4773 0.3372 0.033 Uiso 1 1 calc R . .
H10B H 0.4389 0.5099 0.3972 0.033 Uiso 1 1 calc R . .
C11 C 0.3505(5) 0.4075(5) 0.3688(3) 0.0272(17) Uani 1 1 d . . .
H11A H 0.3241 0.3810 0.3326 0.033 Uiso 1 1 calc R . .
H11B H 0.3927 0.3639 0.3905 0.033 Uiso 1 1 calc R . .
C12 C 0.2055(4) 0.3565(4) 0.3887(3) 0.0210(16) Uani 1 1 d . . .
H12A H 0.2249 0.3090 0.4160 0.025 Uiso 1 1 calc R . .
H12B H 0.1991 0.3306 0.3517 0.025 Uiso 1 1 calc R . .
C13 C 0.1133(4) 0.3949(4) 0.3946(3) 0.0202(16) Uani 1 1 d . . .
H13A H 0.0668 0.3854 0.3602 0.024 Uiso 1 1 calc R . .
H13B H 0.0927 0.3640 0.4245 0.024 Uiso 1 1 calc R . .
C14 C 0.3139(5) 0.4424(5) 0.4570(2) 0.0220(16) Uani 1 1 d . . .
H14A H 0.3477 0.4991 0.4621 0.026 Uiso 1 1 calc R . .
H14B H 0.3579 0.3945 0.4710 0.026 Uiso 1 1 calc R . .
C15 C 0.2406(5) 0.4443(5) 0.4903(2) 0.0248(17) Uani 1 1 d . . .
H15A H 0.2689 0.4642 0.5279 0.030 Uiso 1 1 calc R . .
H15B H 0.2181 0.3832 0.4929 0.030 Uiso 1 1 calc R . .
C16 C 0.1588(5) 0.5038(4) 0.4673(2) 0.0211(16) Uani 1 1 d . . .
H16A H 0.1093 0.4906 0.4864 0.025 Uiso 1 1 calc R . .
H16B H 0.1770 0.5663 0.4748 0.025 Uiso 1 1 calc R . .
C17 C 0.0347(4) 0.5389(4) 0.3882(3) 0.0202(16) Uani 1 1 d . . .
H17A H -0.0080 0.5212 0.4112 0.024 Uiso 1 1 calc R . .
H17B H 0.0069 0.5222 0.3499 0.024 Uiso 1 1 calc R . .
C18 C 0.0489(5) 0.6370(4) 0.3918(3) 0.0251(17) Uani 1 1 d . . .
H18A H 0.0585 0.6562 0.4304 0.030 Uiso 1 1 calc R . .
H18B H -0.0061 0.6674 0.3705 0.030 Uiso 1 1 calc R . .
C19 C 0.1130(5) 0.3343(4) 0.2096(3) 0.0237(16) Uani 1 1 d . . .
H19A H 0.1680 0.2996 0.2266 0.028 Uiso 1 1 calc R . .
H19B H 0.0585 0.2966 0.2079 0.028 Uiso 1 1 calc R . .
C20 C 0.1182(4) 0.3622(4) 0.1529(2) 0.0208(16) Uani 1 1 d . . .
H20A H 0.1777 0.3913 0.1541 0.025 Uiso 1 1 calc R . .
H20B H 0.1141 0.3094 0.1291 0.025 Uiso 1 1 calc R . .
C21 C 0.0638(5) 0.4775(4) 0.0842(2) 0.0233(16) Uani 1 1 d . . .
H21A H 0.0469 0.4436 0.0495 0.028 Uiso 1 1 calc R . .
H21B H 0.1302 0.4897 0.0916 0.028 Uiso 1 1 calc R . .
C22 C 0.0109(5) 0.5646(5) 0.0784(3) 0.0306(18) Uani 1 1 d . . .
H22A H 0.0543 0.6148 0.0833 0.037 Uiso 1 1 calc R . .
H22B H -0.0291 0.5688 0.0413 0.037 Uiso 1 1 calc R . .
C23 C -0.0449(4) 0.3747(4) 0.1099(3) 0.0211(16) Uani 1 1 d . . .
H23A H -0.0647 0.3494 0.1418 0.025 Uiso 1 1 calc R . .
H23B H -0.0338 0.3250 0.0865 0.025 Uiso 1 1 calc R . .
C24 C -0.1213(5) 0.4325(5) 0.0775(3) 0.0293(18) Uani 1 1 d . . .
H24A H -0.1093 0.4425 0.0407 0.035 Uiso 1 1 calc R . .
H24B H -0.1793 0.3992 0.0725 0.035 Uiso 1 1 calc R . .
C25 C -0.1348(4) 0.5214(5) 0.1018(3) 0.0267(17) Uani 1 1 d . . .
H25A H -0.1764 0.5576 0.0740 0.032 Uiso 1 1 calc R . .
H25B H -0.1640 0.5129 0.1331 0.032 Uiso 1 1 calc R . .
C26 C -0.0626(5) 0.6629(4) 0.1346(3) 0.0273(18) Uani 1 1 d . . .
H26A H -0.1064 0.6905 0.1036 0.033 Uiso 1 1 calc R . .
H26B H -0.0045 0.6963 0.1404 0.033 Uiso 1 1 calc R . .
C27 C -0.1001(5) 0.6678(5) 0.1853(3) 0.0273(17) Uani 1 1 d . . .
H27A H -0.1648 0.6487 0.1767 0.033 Uiso 1 1 calc R . .
H27B H -0.0972 0.7295 0.1987 0.033 Uiso 1 1 calc R . .
C28 C 0.3096(5) 0.3680(5) 0.0647(3) 0.042(2) Uani 1 1 d . . .
H28A H 0.3275 0.3801 0.1045 0.050 Uiso 1 1 calc R . .
H28B H 0.2486 0.3397 0.0569 0.050 Uiso 1 1 calc R . .
C29 C 0.7257(5) 0.6692(5) 0.3563(3) 0.038(2) Uani 1 1 d . . .
H29A H 0.7626 0.6819 0.3935 0.045 Uiso 1 1 calc R . .
H29B H 0.7029 0.7263 0.3392 0.045 Uiso 1 1 calc R . .
C30 C 0.6309(6) 0.2940(6) 0.5363(3) 0.053(3) Uani 1 1 d . . .
H30A H 0.6945 0.3156 0.5419 0.064 Uiso 1 1 calc R . .
H30B H 0.6063 0.3142 0.5677 0.064 Uiso 1 1 calc R . .
C31 C 0.4387(10) 0.1078(9) 0.4164(5) 0.123(6) Uani 1 1 d . . .
H31A H 0.4992 0.1369 0.4224 0.148 Uiso 1 1 calc R . .
H31B H 0.4161 0.1142 0.4504 0.148 Uiso 1 1 calc R . .
C32 C 0.1297(5) 0.7068(5) 0.5731(3) 0.0305(18) Uani 1 1 d . . .
H32A H 0.1322 0.7421 0.6067 0.037 Uiso 1 1 calc R . .
H32B H 0.0648 0.7013 0.5537 0.037 Uiso 1 1 calc R . .

loop_
_atom_site_aniso_label
_atom_site_aniso_U_11
_atom_site_aniso_U_22
_atom_site_aniso_U_33
_atom_site_aniso_U_23
_atom_site_aniso_U_13
_atom_site_aniso_U_12
Br1 0.0207(4) 0.0294(4) 0.0252(4) -0.0047(3) -0.0001(3) 0.0083(3)
Br2 0.0251(4) 0.0308(4) 0.0171(3) -0.0048(3) 0.0016(3) 0.0040(4)
Cu1 0.0188(5) 0.0242(6) 0.0228(5) -0.0027(5) 0.0028(4) 0.0018(5)
Cu2 0.0202(5) 0.0237(6) 0.0174(5) 0.0013(5) 0.0028(4) 0.0015(5)
Ni1 0.0147(6) 0.0227(7) 0.0205(6) 0.0017(5) 0.0023(4) -0.0013(5)
Ni2 0.0172(6) 0.0177(6) 0.0155(5) 0.0004(5) 0.0021(4) -0.0010(5)
Ni3 0.0186(6) 0.0192(6) 0.0115(5) -0.0011(5) 0.0001(4) 0.0006(5)
Cl1 0.0639(15) 0.0550(15) 0.0380(11) 0.0077(11) -0.0092(10) 0.0013(12)
Cl2 0.0703(18) 0.0653(17) 0.101(2) 0.0229(16) 0.0506(16) 0.0179(15)
Cl3 0.0406(12) 0.0328(12) 0.0527(12) -0.0038(10) 0.0067(9) -0.0039(10)
Cl4 0.0334(11) 0.0364(12) 0.0452(11) 0.0048(10) -0.0024(8) -0.0057(10)
Cl5 0.0554(15) 0.0608(16) 0.0696(16) -0.0033(14) -0.0223(12) 0.0071(13)
Cl6 0.0410(13) 0.0565(16) 0.0855(17) 0.0133(14) 0.0173(12) -0.0016(12)
Cl7 0.062(2) 0.059(2) 0.419(8) 0.039(4) 0.087(4) 0.0204(19)
Cl8 0.088(2) 0.069(2) 0.140(3) 0.023(2) -0.016(2) 0.0008(18)
Cl9 0.0450(12) 0.0514(13) 0.0329(10) 0.0020(10) 0.0130(9) -0.0088(11)
Cl10 0.0568(13) 0.0356(11) 0.0251(9) -0.0041(9) 0.0046(9) 0.0048(10)
S1 0.0249(9) 0.0260(10) 0.0201(8) 0.0011(8) 0.0032(7) 0.0018(8)
S2 0.0168(8) 0.0247(10) 0.0194(8) 0.0040(8) 0.0036(6) 0.0001(8)
S3 0.0164(8) 0.0231(10) 0.0204(8) -0.0019(8) 0.0033(7) -0.0021(8)
S4 0.0174(9) 0.0193(9) 0.0169(8) 0.0018(7) 0.0024(6) -0.0004(8)
S5 0.0178(9) 0.0222(10) 0.0146(8) 0.0004(7) 0.0019(6) 0.0027(8)
S6 0.0195(9) 0.0221(9) 0.0158(8) -0.0002(8) 0.0012(6) 0.0008(8)
N1 0.019(3) 0.031(4) 0.046(4) 0.013(3) 0.004(3) 0.007(3)
N2 0.017(3) 0.024(3) 0.025(3) 0.001(3) 0.000(2) -0.009(3)
N3 0.028(3) 0.024(3) 0.018(3) 0.001(3) 0.006(2) -0.006(3)
N4 0.021(3) 0.016(3) 0.018(3) 0.001(3) -0.001(2) -0.004(3)
N5 0.020(3) 0.017(3) 0.015(3) 0.001(2) 0.003(2) 0.004(3)
N6 0.029(3) 0.020(3) 0.014(3) -0.001(3) 0.001(2) 0.000(3)
C1 0.045(5) 0.037(5) 0.032(4) 0.004(4) 0.017(4) 0.006(4)
C2 0.021(4) 0.035(5) 0.055(5) 0.012(4) 0.021(4) 0.010(4)
C3 0.016(4) 0.037(5) 0.048(5) 0.027(4) 0.005(3) -0.003(4)
C4 0.026(4) 0.039(5) 0.036(4) 0.008(4) -0.013(3) -0.012(4)
C5 0.021(4) 0.037(5) 0.051(5) 0.020(4) 0.014(4) 0.011(4)
C6 0.017(4) 0.036(5) 0.058(5) 0.022(4) 0.011(4) -0.004(4)
C7 0.031(4) 0.019(4) 0.030(4) 0.011(3) 0.007(3) -0.002(4)
C8 0.041(5) 0.030(5) 0.025(4) -0.012(4) 0.005(3) -0.008(4)
C9 0.033(4) 0.024(4) 0.032(4) 0.006(4) 0.016(3) -0.007(4)
C10 0.025(4) 0.033(5) 0.024(4) 0.006(4) 0.005(3) 0.005(4)
C11 0.026(4) 0.026(4) 0.027(4) 0.002(4) 0.001(3) 0.006(4)
C12 0.027(4) 0.011(4) 0.021(4) -0.001(3) -0.004(3) -0.005(3)
C13 0.025(4) 0.015(4) 0.016(3) 0.008(3) -0.004(3) -0.010(3)
C14 0.028(4) 0.021(4) 0.014(3) 0.002(3) -0.004(3) 0.004(3)
C15 0.028(4) 0.028(4) 0.014(3) -0.006(3) -0.004(3) -0.004(4)
C16 0.030(4) 0.025(4) 0.007(3) 0.007(3) 0.000(3) 0.000(3)
C17 0.020(4) 0.026(4) 0.016(3) 0.010(3) 0.008(3) -0.001(3)
C18 0.031(4) 0.024(4) 0.021(4) 0.004(3) 0.007(3) 0.009(3)
C19 0.021(4) 0.019(4) 0.030(4) 0.002(3) 0.002(3) 0.001(3)
C20 0.023(4) 0.021(4) 0.016(3) -0.008(3) 0.001(3) 0.007(3)
C21 0.037(4) 0.021(4) 0.013(3) 0.004(3) 0.006(3) 0.001(3)
C22 0.039(5) 0.038(5) 0.012(3) 0.001(4) 0.002(3) -0.004(4)
C23 0.024(4) 0.019(4) 0.018(3) -0.002(3) 0.000(3) -0.005(3)
C24 0.021(4) 0.025(4) 0.036(4) -0.005(4) -0.006(3) -0.006(3)
C25 0.018(4) 0.030(4) 0.027(4) -0.004(4) -0.004(3) 0.003(3)
C26 0.048(5) 0.014(4) 0.015(3) 0.005(3) -0.002(3) 0.006(4)
C27 0.028(4) 0.025(4) 0.024(4) -0.001(4) -0.004(3) 0.007(4)
C28 0.034(5) 0.051(6) 0.042(5) -0.002(4) 0.012(4) -0.006(4)
C29 0.039(5) 0.027(5) 0.042(5) -0.002(4) 0.000(4) -0.006(4)
C30 0.042(5) 0.065(7) 0.044(5) -0.032(5) -0.009(4) 0.004(5)
C31 0.143(14) 0.145(13) 0.110(10) -0.074(10) 0.090(10) -0.092(12)
C32 0.031(4) 0.041(5) 0.023(4) -0.013(4) 0.012(3) -0.005(4)

loop_
_atom_type_symbol
_atom_type_description
_atom_type_scat_dispersion_real
_atom_type_scat_dispersion_imag
_atom_type_scat_source
C C 0.0181 0.0091 'International Tables Vol C Tables 4.2.6.8 and 6.1.1.4'
H H 0.0000 0.0000 'International Tables Vol C Tables 4.2.6.8 and 6.1.1.4'
N N 0.0311 0.0180 'International Tables Vol C Tables 4.2.6.8 and 6.1.1.4'
S S 0.3331 0.5567 'International Tables Vol C Tables 4.2.6.8 and 6.1.1.4'
Cl Cl 0.3639 0.7018 'International Tables Vol C Tables 4.2.6.8 and 6.1.1.4'
Ni Ni -3.0029 0.5091 'International Tables Vol C Tables 4.2.6.8 and 6.1.1.4'
Cu Cu -1.9646 0.5888 'International Tables Vol C Tables 4.2.6.8 and 6.1.1.4'
Br Br -0.6763 1.2805 'International Tables Vol C Tables 4.2.6.8 and 6.1.1.4'

loop_
_geom_angle_atom_site_label_1
_geom_angle_atom_site_label_2
_geom_angle_atom_site_label_3
_geom_angle
_geom_angle_site_symmetry_1
_geom_angle_site_symmetry_3
_geom_angle_publ_flag
S5 Cu1 S1 116.30(7) . . ?
S5 Cu1 S3 118.01(7) . . ?
S1 Cu1 S3 110.76(7) . . ?
S5 Cu1 Br1 102.88(6) . . ?
S1 Cu1 Br1 102.04(6) . . ?
S3 Cu1 Br1 104.29(6) . . ?
S4 Cu2 S2 125.06(7) . . ?
S4 Cu2 S6 117.09(7) . . ?
S2 Cu2 S6 114.76(7) . . ?
N2 Ni1 N1 82.7(3) . . ?
N2 Ni1 S1 173.74(18) . . ?
N1 Ni1 S1 91.4(2) . . ?
N2 Ni1 S2 90.73(18) . . ?
N1 Ni1 S2 168.34(19) . . ?
S1 Ni1 S2 95.44(8) . . ?
N4 Ni2 N3 83.0(2) . . ?
N4 Ni2 S3 173.90(18) . . ?
N3 Ni2 S3 91.93(17) . . ?
N4 Ni2 S4 90.63(17) . . ?
N3 Ni2 S4 166.62(17) . . ?
S3 Ni2 S4 95.02(7) . . ?
N6 Ni3 N5 82.6(2) . . ?
N6 Ni3 S5 173.84(18) . . ?
N5 Ni3 S5 92.20(16) . . ?
N6 Ni3 S6 90.95(17) . . ?
N5 Ni3 S6 168.52(17) . . ?
S5 Ni3 S6 94.70(7) . . ?
C1 S1 Ni1 96.5(3) . . ?
C1 S1 Cu1 102.4(2) . . ?
Ni1 S1 Cu1 99.38(7) . . ?
C9 S2 Ni1 97.2(2) . . ?
C9 S2 Cu2 108.9(2) . . ?
Ni1 S2 Cu2 95.12(7) . . ?
C10 S3 Ni2 96.2(2) . . ?
C10 S3 Cu1 104.8(2) . . ?
Ni2 S3 Cu1 90.84(7) . . ?
C18 S4 Ni2 97.9(2) . . ?
C18 S4 Cu2 104.6(2) . . ?
Ni2 S4 Cu2 100.39(7) . . ?
C19 S5 Ni3 95.6(2) . . ?
C19 S5 Cu1 105.0(2) . . ?
Ni3 S5 Cu1 93.77(7) . . ?
C27 S6 Ni3 97.8(2) . . ?
C27 S6 Cu2 105.0(2) . . ?
Ni3 S6 Cu2 99.56(7) . . ?
C3 N1 C2 110.7(6) . . ?
C3 N1 C5 111.2(6) . . ?
C2 N1 C5 109.9(6) . . ?
C3 N1 Ni1 108.7(5) . . ?
C2 N1 Ni1 112.4(4) . . ?
C5 N1 Ni1 103.8(4) . . ?
C8 N2 C7 109.9(5) . . ?
C8 N2 C4 111.7(5) . . ?
C7 N2 C4 109.4(5) . . ?
C8 N2 Ni1 111.4(4) . . ?
C7 N2 Ni1 107.4(4) . . ?
C4 N2 Ni1 107.0(4) . . ?
C12 N3 C11 111.2(5) . . ?
C12 N3 C14 110.5(5) . . ?
C11 N3 C14 110.3(5) . . ?
C12 N3 Ni2 108.0(4) . . ?
C11 N3 Ni2 112.3(4) . . ?
C14 N3 Ni2 104.3(4) . . ?
C17 N4 C13 111.5(5) . . ?
C17 N4 C16 110.7(5) . . ?
C13 N4 C16 108.8(5) . . ?
C17 N4 Ni2 111.3(4) . . ?
C13 N4 Ni2 108.1(4) . . ?
C16 N4 Ni2 106.4(4) . . ?
C21 N5 C20 111.3(5) . . ?
C21 N5 C23 110.0(5) . . ?
C20 N5 C23 110.2(5) . . ?
C21 N5 Ni3 107.1(4) . . ?
C20 N5 Ni3 111.5(4) . . ?
C23 N5 Ni3 106.5(4) . . ?
C26 N6 C25 111.0(6) . . ?
C26 N6 C22 111.0(5) . . ?
C25 N6 C22 110.7(5) . . ?
C26 N6 Ni3 110.8(4) . . ?
C25 N6 Ni3 106.7(4) . . ?
C22 N6 Ni3 106.4(4) . . ?
C2 C1 S1 107.9(5) . . ?
N1 C2 C1 110.4(6) . . ?
N1 C3 C4 108.9(6) . . ?
N2 C4 C3 110.4(6) . . ?
N1 C5 C6 112.5(6) . . ?
C5 C6 C7 116.8(6) . . ?
N2 C7 C6 112.2(6) . . ?
N2 C8 C9 109.1(5) . . ?
C8 C9 S2 110.0(5) . . ?
C11 C10 S3 108.9(5) . . ?
N3 C11 C10 110.7(6) . . ?
N3 C12 C13 109.5(5) . . ?
N4 C13 C12 109.9(5) . . ?
N3 C14 C15 112.9(5) . . ?
C14 C15 C16 115.1(5) . . ?
N4 C16 C15 112.7(5) . . ?
N4 C17 C18 110.5(5) . . ?
C17 C18 S4 109.8(5) . . ?
C20 C19 S5 108.8(5) . . ?
N5 C20 C19 110.6(5) . . ?
N5 C21 C22 109.9(5) . . ?
N6 C22 C21 110.0(5) . . ?
N5 C23 C24 112.7(5) . . ?
C25 C24 C23 116.7(6) . . ?
N6 C25 C24 112.0(6) . . ?
N6 C26 C27 110.7(6) . . ?
C26 C27 S6 109.4(5) . . ?
Cl2 C28 Cl1 111.9(4) . . ?
Cl4 C29 Cl3 111.8(4) . . ?
Cl6 C30 Cl5 112.3(4) . . ?
Cl8 C31 Cl7 112.6(7) . . ?
Cl10 C32 Cl9 111.2(4) . . ?

loop_
_geom_bond_atom_site_label_1
_geom_bond_atom_site_label_2
_geom_bond_distance
_geom_bond_site_symmetry_2
_geom_bond_publ_flag
Br1 Cu1 2.6330(12) . ?
Cu1 S5 2.3380(19) . ?
Cu1 S1 2.3602(19) . ?
Cu1 S3 2.3674(18) . ?
Cu2 S4 2.2406(17) . ?
Cu2 S2 2.2467(19) . ?
Cu2 S6 2.2638(19) . ?
Ni1 N2 1.921(5) . ?
Ni1 N1 1.934(6) . ?
Ni1 S1 2.166(2) . ?
Ni1 S2 2.1718(19) . ?
Ni2 N4 1.910(5) . ?
Ni2 N3 1.932(6) . ?
Ni2 S3 2.1685(19) . ?
Ni2 S4 2.173(2) . ?
Ni3 N6 1.927(5) . ?
Ni3 N5 1.940(5) . ?
Ni3 S5 2.1654(18) . ?
Ni3 S6 2.1725(19) . ?
Cl1 C28 1.773(8) . ?
Cl2 C28 1.744(8) . ?
Cl3 C29 1.776(8) . ?
Cl4 C29 1.760(8) . ?
Cl5 C30 1.747(8) . ?
Cl6 C30 1.734(9) . ?
Cl7 C31 1.711(16) . ?
Cl8 C31 1.656(13) . ?
Cl9 C32 1.770(7) . ?
Cl10 C32 1.769(8) . ?
S1 C1 1.840(7) . ?
S2 C9 1.832(7) . ?
S3 C10 1.832(7) . ?
S4 C18 1.838(7) . ?
S5 C19 1.823(7) . ?
S6 C27 1.838(6) . ?
N1 C3 1.485(9) . ?
N1 C2 1.491(9) . ?
N1 C5 1.500(9) . ?
N2 C8 1.488(9) . ?
N2 C7 1.501(8) . ?
N2 C4 1.507(8) . ?
N3 C12 1.491(8) . ?
N3 C11 1.493(8) . ?
N3 C14 1.495(7) . ?
N4 C17 1.485(8) . ?
N4 C13 1.499(8) . ?
N4 C16 1.501(7) . ?
N5 C21 1.486(8) . ?
N5 C20 1.491(8) . ?
N5 C23 1.497(8) . ?
N6 C26 1.484(8) . ?
N6 C25 1.495(8) . ?
N6 C22 1.515(8) . ?
C1 C2 1.495(10) . ?
C3 C4 1.540(10) . ?
C5 C6 1.516(10) . ?
C6 C7 1.524(10) . ?
C8 C9 1.492(10) . ?
C10 C11 1.501(9) . ?
C12 C13 1.538(9) . ?
C14 C15 1.523(9) . ?
C15 C16 1.526(9) . ?
C17 C18 1.498(9) . ?
C19 C20 1.500(8) . ?
C21 C22 1.528(9) . ?
C23 C24 1.524(9) . ?
C24 C25 1.507(9) . ?
C26 C27 1.502(9) . ?

loop_
_geom_torsion_atom_site_label_1
_geom_torsion_atom_site_label_2
_geom_torsion_atom_site_label_3
_geom_torsion_atom_site_label_4
_geom_torsion
_geom_torsion_site_symmetry_1
_geom_torsion_site_symmetry_2
_geom_torsion_site_symmetry_3
_geom_torsion_site_symmetry_4
_geom_torsion_publ_flag
N2 Ni1 S1 C1 -30.6(16) . . . . ?
N1 Ni1 S1 C1 -11.4(3) . . . . ?
S2 Ni1 S1 C1 159.1(2) . . . . ?
N2 Ni1 S1 Cu1 73.1(16) . . . . ?
N1 Ni1 S1 Cu1 92.37(18) . . . . ?
S2 Ni1 S1 Cu1 -97.10(8) . . . . ?
S5 Cu1 S1 C1 -137.3(3) . . . . ?
S3 Cu1 S1 C1 84.3(3) . . . . ?
Br1 Cu1 S1 C1 -26.3(3) . . . . ?
S5 Cu1 S1 Ni1 123.81(8) . . . . ?
S3 Cu1 S1 Ni1 -14.57(9) . . . . ?
Br1 Cu1 S1 Ni1 -125.11(6) . . . . ?
N2 Ni1 S2 C9 -0.2(3) . . . . ?
N1 Ni1 S2 C9 -55.8(10) . . . . ?
S1 Ni1 S2 C9 178.7(2) . . . . ?
N2 Ni1 S2 Cu2 -110.03(17) . . . . ?
N1 Ni1 S2 Cu2 -165.6(10) . . . . ?
S1 Ni1 S2 Cu2 68.91(8) . . . . ?
S4 Cu2 S2 C9 -24.8(3) . . . . ?
S6 Cu2 S2 C9 134.7(3) . . . . ?
S4 Cu2 S2 Ni1 74.61(10) . . . . ?
S6 Cu2 S2 Ni1 -125.97(8) . . . . ?
N4 Ni2 S3 C10 -45.2(16) . . . . ?
N3 Ni2 S3 C10 -11.5(3) . . . . ?
S4 Ni2 S3 C10 157.1(2) . . . . ?
N4 Ni2 S3 Cu1 59.8(16) . . . . ?
N3 Ni2 S3 Cu1 93.57(17) . . . . ?
S4 Ni2 S3 Cu1 -97.88(7) . . . . ?
S5 Cu1 S3 C10 89.0(2) . . . . ?
S1 Cu1 S3 C10 -133.4(2) . . . . ?
Br1 Cu1 S3 C10 -24.3(2) . . . . ?
S5 Cu1 S3 Ni2 -7.60(10) . . . . ?
S1 Cu1 S3 Ni2 129.99(7) . . . . ?
Br1 Cu1 S3 Ni2 -120.94(6) . . . . ?
N4 Ni2 S4 C18 -4.1(3) . . . . ?
N3 Ni2 S4 C18 -65.4(8) . . . . ?
S3 Ni2 S4 C18 173.6(2) . . . . ?
N4 Ni2 S4 Cu2 -110.61(16) . . . . ?
N3 Ni2 S4 Cu2 -171.9(8) . . . . ?
S3 Ni2 S4 Cu2 67.08(8) . . . . ?
S2 Cu2 S4 C18 135.7(2) . . . . ?
S6 Cu2 S4 C18 -23.3(2) . . . . ?
S2 Cu2 S4 Ni2 -123.28(9) . . . . ?
S6 Cu2 S4 Ni2 77.72(9) . . . . ?
N6 Ni3 S5 C19 -45.7(17) . . . . ?
N5 Ni3 S5 C19 -13.1(3) . . . . ?
S6 Ni3 S5 C19 157.7(2) . . . . ?
N6 Ni3 S5 Cu1 59.8(17) . . . . ?
N5 Ni3 S5 Cu1 92.40(17) . . . . ?
S6 Ni3 S5 Cu1 -96.79(7) . . . . ?
S1 Cu1 S5 C19 89.3(2) . . . . ?
S3 Cu1 S5 C19 -135.4(2) . . . . ?
Br1 Cu1 S5 C19 -21.3(2) . . . . ?
S1 Cu1 S5 Ni3 -7.58(9) . . . . ?
S3 Cu1 S5 Ni3 127.72(8) . . . . ?
Br1 Cu1 S5 Ni3 -118.17(6) . . . . ?
N6 Ni3 S6 C27 -1.6(3) . . . . ?
N5 Ni3 S6 C27 -57.3(9) . . . . ?
S5 Ni3 S6 C27 176.0(2) . . . . ?
N6 Ni3 S6 Cu2 -108.30(18) . . . . ?
N5 Ni3 S6 Cu2 -164.1(8) . . . . ?
S5 Ni3 S6 Cu2 69.25(8) . . . . ?
S4 Cu2 S6 C27 139.7(2) . . . . ?
S2 Cu2 S6 C27 -21.5(2) . . . . ?
S4 Cu2 S6 Ni3 -119.51(8) . . . . ?
S2 Cu2 S6 Ni3 79.34(9) . . . . ?
N2 Ni1 N1 C3 41.1(5) . . . . ?
S1 Ni1 N1 C3 -136.9(4) . . . . ?
S2 Ni1 N1 C3 97.3(10) . . . . ?
N2 Ni1 N1 C2 163.9(5) . . . . ?
S1 Ni1 N1 C2 -14.0(5) . . . . ?
S2 Ni1 N1 C2 -139.9(8) . . . . ?
N2 Ni1 N1 C5 -77.4(5) . . . . ?
S1 Ni1 N1 C5 104.7(4) . . . . ?
S2 Ni1 N1 C5 -21.2(13) . . . . ?
N1 Ni1 N2 C8 -163.3(5) . . . . ?
S1 Ni1 N2 C8 -143.9(14) . . . . ?
S2 Ni1 N2 C8 26.4(4) . . . . ?
N1 Ni1 N2 C7 76.3(4) . . . . ?
S1 Ni1 N2 C7 95.7(16) . . . . ?
S2 Ni1 N2 C7 -94.0(4) . . . . ?
N1 Ni1 N2 C4 -41.0(4) . . . . ?
S1 Ni1 N2 C4 -21.6(19) . . . . ?
S2 Ni1 N2 C4 148.7(4) . . . . ?
N4 Ni2 N3 C12 40.5(4) . . . . ?
S3 Ni2 N3 C12 -136.1(4) . . . . ?
S4 Ni2 N3 C12 102.6(8) . . . . ?
N4 Ni2 N3 C11 163.5(5) . . . . ?
S3 Ni2 N3 C11 -13.1(4) . . . . ?
S4 Ni2 N3 C11 -134.4(7) . . . . ?
N4 Ni2 N3 C14 -77.0(4) . . . . ?
S3 Ni2 N3 C14 106.4(4) . . . . ?
S4 Ni2 N3 C14 -14.9(10) . . . . ?
N3 Ni2 N4 C17 -163.0(4) . . . . ?
S3 Ni2 N4 C17 -129.0(15) . . . . ?
S4 Ni2 N4 C17 28.8(4) . . . . ?
N3 Ni2 N4 C13 -40.3(4) . . . . ?
S3 Ni2 N4 C13 -6.3(18) . . . . ?
S4 Ni2 N4 C13 151.5(4) . . . . ?
N3 Ni2 N4 C16 76.4(4) . . . . ?
S3 Ni2 N4 C16 110.4(15) . . . . ?
S4 Ni2 N4 C16 -91.8(4) . . . . ?
N6 Ni3 N5 C21 42.7(4) . . . . ?
S5 Ni3 N5 C21 -133.9(4) . . . . ?
S6 Ni3 N5 C21 99.2(9) . . . . ?
N6 Ni3 N5 C20 164.8(5) . . . . ?
S5 Ni3 N5 C20 -11.9(4) . . . . ?
S6 Ni3 N5 C20 -138.8(7) . . . . ?
N6 Ni3 N5 C23 -74.9(4) . . . . ?
S5 Ni3 N5 C23 108.4(4) . . . . ?
S6 Ni3 N5 C23 -18.5(11) . . . . ?
N5 Ni3 N6 C26 -162.8(5) . . . . ?
S5 Ni3 N6 C26 -129.9(16) . . . . ?
S6 Ni3 N6 C26 26.7(4) . . . . ?
N5 Ni3 N6 C25 76.2(4) . . . . ?
S5 Ni3 N6 C25 109.1(17) . . . . ?
S6 Ni3 N6 C25 -94.2(4) . . . . ?
N5 Ni3 N6 C22 -42.0(4) . . . . ?
S5 Ni3 N6 C22 -9(2) . . . . ?
S6 Ni3 N6 C22 147.5(4) . . . . ?
Ni1 S1 C1 C2 35.6(5) . . . . ?
Cu1 S1 C1 C2 -65.6(5) . . . . ?
C3 N1 C2 C1 163.7(6) . . . . ?
C5 N1 C2 C1 -73.2(7) . . . . ?
Ni1 N1 C2 C1 41.9(7) . . . . ?
S1 C1 C2 N1 -51.4(7) . . . . ?
C2 N1 C3 C4 -154.2(6) . . . . ?
C5 N1 C3 C4 83.5(7) . . . . ?
Ni1 N1 C3 C4 -30.3(7) . . . . ?
C8 N2 C4 C3 155.0(6) . . . . ?
C7 N2 C4 C3 -83.2(7) . . . . ?
Ni1 N2 C4 C3 32.8(7) . . . . ?
N1 C3 C4 N2 -1.7(8) . . . . ?
C3 N1 C5 C6 -45.1(8) . . . . ?
C2 N1 C5 C6 -168.0(6) . . . . ?
Ni1 N1 C5 C6 71.7(6) . . . . ?
N1 C5 C6 C7 -47.6(9) . . . . ?
C8 N2 C7 C6 172.4(6) . . . . ?
C4 N2 C7 C6 49.4(8) . . . . ?
Ni1 N2 C7 C6 -66.3(6) . . . . ?
C5 C6 C7 N2 43.7(9) . . . . ?
C7 N2 C8 C9 69.5(7) . . . . ?
C4 N2 C8 C9 -168.9(6) . . . . ?
Ni1 N2 C8 C9 -49.4(7) . . . . ?
N2 C8 C9 S2 48.4(7) . . . . ?
Ni1 S2 C9 C8 -25.6(5) . . . . ?
Cu2 S2 C9 C8 72.3(5) . . . . ?
Ni2 S3 C10 C11 34.8(5) . . . . ?
Cu1 S3 C10 C11 -57.7(5) . . . . ?
C12 N3 C11 C10 161.1(5) . . . . ?
C14 N3 C11 C10 -76.0(7) . . . . ?
Ni2 N3 C11 C10 39.9(6) . . . . ?
S3 C10 C11 N3 -50.0(6) . . . . ?
C11 N3 C12 C13 -154.6(5) . . . . ?
C14 N3 C12 C13 82.5(6) . . . . ?
Ni2 N3 C12 C13 -30.9(6) . . . . ?
C17 N4 C13 C12 153.8(5) . . . . ?
C16 N4 C13 C12 -84.0(6) . . . . ?
Ni2 N4 C13 C12 31.1(6) . . . . ?
N3 C12 C13 N4 0.1(7) . . . . ?
C12 N3 C14 C15 -44.4(7) . . . . ?
C11 N3 C14 C15 -167.8(6) . . . . ?
Ni2 N3 C14 C15 71.4(6) . . . . ?
N3 C14 C15 C16 -48.5(8) . . . . ?
C17 N4 C16 C15 170.3(5) . . . . ?
C13 N4 C16 C15 47.5(7) . . . . ?
Ni2 N4 C16 C15 -68.7(6) . . . . ?
C14 C15 C16 N4 46.1(8) . . . . ?
C13 N4 C17 C18 -170.1(5) . . . . ?
C16 N4 C17 C18 68.8(7) . . . . ?
Ni2 N4 C17 C18 -49.3(6) . . . . ?
N4 C17 C18 S4 44.4(6) . . . . ?
Ni2 S4 C18 C17 -20.3(5) . . . . ?
Cu2 S4 C18 C17 82.6(5) . . . . ?
Ni3 S5 C19 C20 36.9(5) . . . . ?
Cu1 S5 C19 C20 -58.5(5) . . . . ?
C21 N5 C20 C19 159.4(5) . . . . ?
C23 N5 C20 C19 -78.3(6) . . . . ?
Ni3 N5 C20 C19 39.8(6) . . . . ?
S5 C19 C20 N5 -51.9(6) . . . . ?
C20 N5 C21 C22 -154.7(5) . . . . ?
C23 N5 C21 C22 82.8(7) . . . . ?
Ni3 N5 C21 C22 -32.6(6) . . . . ?
C26 N6 C22 C21 153.2(6) . . . . ?
C25 N6 C22 C21 -82.9(7) . . . . ?
Ni3 N6 C22 C21 32.6(6) . . . . ?
N5 C21 C22 N6 0.1(8) . . . . ?
C21 N5 C23 C24 -47.6(7) . . . . ?
C20 N5 C23 C24 -170.8(5) . . . . ?
Ni3 N5 C23 C24 68.1(6) . . . . ?
N5 C23 C24 C25 -46.5(8) . . . . ?
C26 N6 C25 C24 169.0(5) . . . . ?
C22 N6 C25 C24 45.1(7) . . . . ?
Ni3 N6 C25 C24 -70.2(6) . . . . ?
C23 C24 C25 N6 47.0(8) . . . . ?
C25 N6 C26 C27 69.5(7) . . . . ?
C22 N6 C26 C27 -166.8(6) . . . . ?
Ni3 N6 C26 C27 -48.9(7) . . . . ?
N6 C26 C27 S6 46.5(7) . . . . ?
Ni3 S6 C27 C26 -23.1(5) . . . . ?
Cu2 S6 C27 C26 79.0(5) . . . . ?
